data_2107000
loop_
_publ_author_name
'Jaulmes, S.'
'Laruelle, P.'

_publ_section_title
;
 Structure cristalline du sulfure d'erbium-gallium, Er3 Ga S6
;
_journal_name_full 'Acta Crystallographica B (24,1968-38,1982)'
_journal_page_first 352
_journal_page_last 354
_journal_volume 29
_journal_year 1973
_chemical_formula_sum 'Er3 Ga S6'
_space_group_IT_number 36
_symmetry_space_group_name_Hall 'C 2c -2'
_symmetry_space_group_name_H-M 'C m c 21'
_cell_angle_alpha 90
_cell_angle_beta 90
_cell_angle_gamma 90
_cell_formula_units_Z 4
_cell_length_a 10.36
_cell_length_b 13.12
_cell_length_c 6.4
_cell_volume 869.908
_citation_journal_id_ASTM ACBCAR
_cod_data_source_file Jaulmes_ACBCAR_1973_631.cif
_cod_data_source_block Er3Ga1S6
_cod_original_cell_volume 869.9084
_cod_original_formula_sum 'Er3 Ga1 S6'
_cod_database_code 2107000

loop_
_symmetry_equiv_pos_as_xyz
x,y,z
-x,-y,z+1/2
-x,y,z
x,-y,z+1/2
x+1/2,y+1/2,z
-x+1/2,-y+1/2,z+1/2
-x+1/2,y+1/2,z
x+1/2,-y+1/2,z+1/2

loop_
_atom_site_label
_atom_site_type_symbol
_atom_site_fract_x
_atom_site_fract_y
_atom_site_fract_z
_atom_site_occupancy
_atom_site_U_iso_or_equiv
Er2 Er+3 0 0.4017 0.1614 1 0.0
Ga1 Ga+3 0 0.2015 0.787 1 0.0
S4 S-2 0 0.957 0.44 1 0.0
Er1 Er+3 0.1849 0.1 0.25 1 0.0
S3 S-2 0 0.22 0.435 1 0.0
S1 S-2 0.342 0.232 0.471 1 0.0
S2 S-2 0.163 0.469 0.461 1 0.0
